data_7053950
loop_
_publ_author_name
'Sanina, N. A.'
'Krivenko, A. G.'
'Manzhos, R. A.'
'Emel'yanova, N. S.'
'Kozub, G. I.'
'Korchagin, D. V.'
'Shilov, G. V.'
'Kondrat'eva, T. A.'
'Ovanesyan, N. S.'
'Aldoshin, S. M.'

_publ_section_title
;
 Influence of aromatic ligand on the redox activity of neutral binuclear
 tetranitrosyl iron complexes [Fe2(\m-SR)2(NO)4]: experiments and
 quantum-chemical modeling
;
_journal_issue 1
_journal_name_full 'New Journal of Chemistry'
_journal_page_first 292
_journal_paper_doi 10.1039/c3nj00704a
_journal_volume 38
_journal_year 2014
_chemical_formula_moiety 'C12 H8 Fe2 N6 O8 S2'
_chemical_formula_sum 'C12 H8 Fe2 N6 O8 S2'
_chemical_formula_weight 540.06
_chemical_name_systematic
; 
bis(3-nitrophenol-2-yl)tetranitrosyl diiron
;
_space_group_IT_number 2
_symmetry_cell_setting triclinic
_symmetry_space_group_name_Hall '-P 1'
_symmetry_space_group_name_H-M 'P -1'
_atom_sites_solution_hydrogens geom
_atom_sites_solution_primary direct
_atom_sites_solution_secondary difmap
_audit_creation_method SHELXL-97
_cell_angle_alpha 75.649(12)
_cell_angle_beta 71.705(8)
_cell_angle_gamma 78.569(10)
_cell_formula_units_Z 1
_cell_length_a 6.6056(7)
_cell_length_b 8.1991(10)
_cell_length_c 9.6416(12)
_cell_measurement_temperature 200(2)
_cell_volume 476.19(10)
_computing_structure_refinement 'SHELXL-97 (Sheldrick, 1997)'
_computing_structure_solution 'SHELXS-97 (Sheldrick, 1990)'
_diffrn_ambient_temperature 200(2)
_diffrn_measured_fraction_theta_full 0.998
_diffrn_measured_fraction_theta_max 0.998
_diffrn_radiation_monochromator graphite
_diffrn_radiation_source 'fine-focus sealed tube'
_diffrn_radiation_type MoK\a
_diffrn_radiation_wavelength 0.71070
_diffrn_reflns_av_R_equivalents 0.0217
_diffrn_reflns_av_sigmaI/netI 0.0805
_diffrn_reflns_limit_h_max 8
_diffrn_reflns_limit_h_min -8
_diffrn_reflns_limit_k_max 10
_diffrn_reflns_limit_k_min -9
_diffrn_reflns_limit_l_max 12
_diffrn_reflns_limit_l_min -12
_diffrn_reflns_number 3291
_diffrn_reflns_theta_full 26.32
_diffrn_reflns_theta_max 26.32
_diffrn_reflns_theta_min 3.08
_exptl_absorpt_coefficient_mu 1.799
_exptl_absorpt_correction_T_max 0.638
_exptl_absorpt_correction_T_min 0.538
_exptl_absorpt_correction_type multi-scan
_exptl_absorpt_process_details
;
CrysAlisPro, Agilent Technologies,
Version 1.171.35.19 (release 27-10-2011 CrysAlis171 .NET)
(compiled Oct 27 2011,15:02:11)
Empirical absorption correction using spherical harmonics,
 implemented in SCALE3 ABSPACK scaling algorithm.
;
_exptl_crystal_colour black
_exptl_crystal_density_diffrn 1.883
_exptl_crystal_density_method 'not measured'
_exptl_crystal_F_000 270
_exptl_crystal_size_max 0.35
_exptl_crystal_size_mid 0.30
_exptl_crystal_size_min 0.25
_refine_diff_density_max 0.590
_refine_diff_density_min -0.475
_refine_diff_density_rms 0.081
_refine_ls_extinction_method none
_refine_ls_goodness_of_fit_ref 0.900
_refine_ls_hydrogen_treatment mixed
_refine_ls_matrix_type full
_refine_ls_number_parameters 136
_refine_ls_number_reflns 1935
_refine_ls_number_restraints 0
_refine_ls_restrained_S_all 0.900
_refine_ls_R_factor_all 0.0485
_refine_ls_R_factor_gt 0.0344
_refine_ls_shift/su_max 0.000
_refine_ls_shift/su_mean 0.000
_refine_ls_structure_factor_coef Fsqd
_refine_ls_weighting_details 'calc w=1/[\s^2^(Fo^2^)+(0.0190P)^2^+0.0000P] where P=(Fo^2^+2Fc^2^)/3'
_refine_ls_weighting_scheme calc
_refine_ls_wR_factor_gt 0.0673
_refine_ls_wR_factor_ref 0.0734
_reflns_number_gt 1496
_reflns_number_total 1935
_reflns_threshold_expression >2sigma(I)
_cod_data_source_file c3nj00704a.txt
_cod_data_source_block koz11
_cod_database_code 7053950

loop_
_symmetry_equiv_pos_as_xyz
'x, y, z'
'-x, -y, -z'

loop_
_atom_site_label
_atom_site_type_symbol
_atom_site_fract_x
_atom_site_fract_y
_atom_site_fract_z
_atom_site_U_iso_or_equiv
_atom_site_adp_type
_atom_site_occupancy
_atom_site_symmetry_multiplicity
_atom_site_calc_flag
_atom_site_refinement_flags
Fe1 Fe 0.92367(7) 0.34847(7) 0.02888(5) 0.02392(16) Uani 1 1 d .
S1 S 0.92012(12) 0.49805(12) 0.19888(9) 0.0259(2) Uani 1 1 d .
O1 O 0.5115(4) 0.2894(4) 0.0377(3) 0.0428(7) Uani 1 1 d .
O2 O 1.1692(4) 0.0289(4) 0.0810(3) 0.0531(8) Uani 1 1 d .
O3 O 0.5874(4) 1.0922(3) 0.3335(3) 0.0457(7) Uani 1 1 d .
O4 O 0.2397(4) 1.1164(4) 0.3814(3) 0.0607(9) Uani 1 1 d .
N1 N 0.6747(4) 0.3307(4) 0.0305(3) 0.0300(7) Uani 1 1 d .
N2 N 1.0832(4) 0.1681(4) 0.0602(3) 0.0303(7) Uani 1 1 d .
N3 N 0.4194(5) 1.0337(4) 0.3522(3) 0.0386(8) Uani 1 1 d .
C1 C 0.6573(5) 0.6077(5) 0.2676(3) 0.0237(8) Uani 1 1 d .
C2 C 0.6392(5) 0.7743(5) 0.2824(3) 0.0254(8) Uani 1 1 d .
H2A H 0.7601 0.8300 0.2531 0.030 Uiso 1 1 calc R
C3 C 0.4376(5) 0.8555(5) 0.3416(3) 0.0294(9) Uani 1 1 d .
C4 C 0.2541(5) 0.7771(5) 0.3881(4) 0.0349(10) Uani 1 1 d .
H4A H 0.1197 0.8354 0.4260 0.042 Uiso 1 1 calc R
C5 C 0.2757(5) 0.6107(5) 0.3768(3) 0.0350(10) Uani 1 1 d .
H5A H 0.1545 0.5549 0.4093 0.042 Uiso 1 1 calc R
C6 C 0.4759(5) 0.5239(5) 0.3175(3) 0.0297(9) Uani 1 1 d .
H6A H 0.4885 0.4107 0.3113 0.036 Uiso 1 1 calc R

loop_
_atom_site_aniso_label
_atom_site_aniso_U_11
_atom_site_aniso_U_22
_atom_site_aniso_U_33
_atom_site_aniso_U_23
_atom_site_aniso_U_13
_atom_site_aniso_U_12
Fe1 0.0229(3) 0.0210(3) 0.0289(3) -0.0061(2) -0.0070(2) -0.0044(2)
S1 0.0268(4) 0.0253(5) 0.0271(5) -0.0065(4) -0.0083(4) -0.0043(4)
O1 0.0273(14) 0.056(2) 0.0487(16) -0.0044(15) -0.0131(12) -0.0179(13)
O2 0.0679(19) 0.0312(19) 0.068(2) -0.0134(16) -0.0360(16) 0.0087(15)
O3 0.0578(18) 0.0317(18) 0.0456(16) -0.0110(14) -0.0060(14) -0.0107(15)
O4 0.0501(17) 0.050(2) 0.066(2) -0.0190(18) -0.0009(15) 0.0143(16)
N1 0.0297(16) 0.029(2) 0.0296(16) -0.0049(14) -0.0065(13) -0.0033(14)
N2 0.0310(16) 0.026(2) 0.0369(17) -0.0110(15) -0.0104(14) -0.0023(14)
N3 0.049(2) 0.035(2) 0.0263(17) -0.0076(16) -0.0047(16) 0.0001(18)
C1 0.0234(16) 0.030(2) 0.0185(17) -0.0065(15) -0.0041(14) -0.0060(15)
C2 0.0271(17) 0.030(2) 0.0193(17) -0.0057(16) -0.0040(14) -0.0073(16)
C3 0.036(2) 0.028(2) 0.0222(18) -0.0061(16) -0.0066(16) -0.0015(17)
C4 0.0241(18) 0.049(3) 0.028(2) -0.012(2) -0.0004(16) -0.0021(18)
C5 0.0285(19) 0.054(3) 0.0253(19) -0.0089(19) -0.0029(16) -0.0187(19)
C6 0.0367(19) 0.032(2) 0.0216(18) -0.0053(17) -0.0051(16) -0.0116(17)

loop_
_atom_type_symbol
_atom_type_description
_atom_type_scat_dispersion_real
_atom_type_scat_dispersion_imag
_atom_type_scat_source
C C 0.0033 0.0016 'International Tables Vol C Tables 4.2.6.8 and 6.1.1.4'
H H 0.0000 0.0000 'International Tables Vol C Tables 4.2.6.8 and 6.1.1.4'
Fe Fe 0.3463 0.8444 'International Tables Vol C Tables 4.2.6.8 and 6.1.1.4'
N N 0.0061 0.0033 'International Tables Vol C Tables 4.2.6.8 and 6.1.1.4'
O O 0.0106 0.0060 'International Tables Vol C Tables 4.2.6.8 and 6.1.1.4'
S S 0.1246 0.1234 'International Tables Vol C Tables 4.2.6.8 and 6.1.1.4'

loop_
_geom_angle_atom_site_label_1
_geom_angle_atom_site_label_2
_geom_angle_atom_site_label_3
_geom_angle
_geom_angle_site_symmetry_1
_geom_angle_site_symmetry_3
N2 Fe1 N1 116.25(14) . .
N2 Fe1 S1 106.20(10) . .
N1 Fe1 S1 111.86(9) . .
N2 Fe1 S1 108.62(10) . 2_765
N1 Fe1 S1 107.24(10) . 2_765
S1 Fe1 S1 106.22(3) . 2_765
N2 Fe1 Fe1 119.89(10) . 2_765
N1 Fe1 Fe1 123.84(11) . 2_765
S1 Fe1 Fe1 53.26(3) . 2_765
S1 Fe1 Fe1 52.96(3) 2_765 2_765
C1 S1 Fe1 111.18(10) . .
C1 S1 Fe1 107.59(12) . 2_765
Fe1 S1 Fe1 73.78(3) . 2_765
O1 N1 Fe1 168.7(3) . .
O2 N2 Fe1 169.2(3) . .
O4 N3 O3 123.3(3) . .
O4 N3 C3 118.9(3) . .
O3 N3 C3 117.8(3) . .
C2 C1 C6 120.1(3) . .
C2 C1 S1 118.6(2) . .
C6 C1 S1 121.0(3) . .
C3 C2 C1 118.4(3) . .
C3 C2 H2A 120.8 . .
C1 C2 H2A 120.8 . .
C2 C3 C4 122.7(3) . .
C2 C3 N3 117.9(3) . .
C4 C3 N3 119.3(3) . .
C5 C4 C3 118.1(3) . .
C5 C4 H4A 121.0 . .
C3 C4 H4A 121.0 . .
C4 C5 C6 121.1(3) . .
C4 C5 H5A 119.4 . .
C6 C5 H5A 119.4 . .
C5 C6 C1 119.5(3) . .
C5 C6 H6A 120.2 . .
C1 C6 H6A 120.2 . .

loop_
_geom_bond_atom_site_label_1
_geom_bond_atom_site_label_2
_geom_bond_distance
_geom_bond_site_symmetry_2
Fe1 N2 1.658(3) .
Fe1 N1 1.675(3) .
Fe1 S1 2.2698(9) .
Fe1 S1 2.2788(10) 2_765
Fe1 Fe1 2.7306(11) 2_765
S1 C1 1.793(3) .
S1 Fe1 2.2788(10) 2_765
O1 N1 1.169(3) .
O2 N2 1.169(4) .
O3 N3 1.240(4) .
O4 N3 1.230(4) .
N3 C3 1.469(4) .
C1 C2 1.387(4) .
C1 C6 1.393(4) .
C2 C3 1.379(4) .
C2 H2A 0.9300 .
C3 C4 1.382(5) .
C4 C5 1.371(5) .
C4 H4A 0.9300 .
C5 C6 1.391(4) .
C5 H5A 0.9300 .
C6 H6A 0.9300 .

loop_
_geom_torsion_atom_site_label_1
_geom_torsion_atom_site_label_2
_geom_torsion_atom_site_label_3
_geom_torsion_atom_site_label_4
_geom_torsion
_geom_torsion_site_symmetry_1
_geom_torsion_site_symmetry_4
N2 Fe1 S1 C1 -141.49(16) . .
N1 Fe1 S1 C1 -13.70(17) . .
S1 Fe1 S1 C1 103.00(13) 2_765 .
Fe1 Fe1 S1 C1 103.00(13) 2_765 .
N2 Fe1 S1 Fe1 115.51(11) . 2_765
N1 Fe1 S1 Fe1 -116.70(12) . 2_765
S1 Fe1 S1 Fe1 0.0 2_765 2_765
N2 Fe1 N1 O1 2.7(13) . .
S1 Fe1 N1 O1 -119.5(12) . .
S1 Fe1 N1 O1 124.4(12) 2_765 .
Fe1 Fe1 N1 O1 -179.1(12) 2_765 .
N1 Fe1 N2 O2 7.5(15) . .
S1 Fe1 N2 O2 132.7(15) . .
S1 Fe1 N2 O2 -113.5(15) 2_765 .
Fe1 Fe1 N2 O2 -170.8(14) 2_765 .
Fe1 S1 C1 C2 -136.5(2) . .
Fe1 S1 C1 C2 -57.5(3) 2_765 .
Fe1 S1 C1 C6 49.1(3) . .
Fe1 S1 C1 C6 128.0(3) 2_765 .
C6 C1 C2 C3 -2.6(5) . .
S1 C1 C2 C3 -177.1(2) . .
C1 C2 C3 C4 0.8(5) . .
C1 C2 C3 N3 -178.0(3) . .
O4 N3 C3 C2 168.3(3) . .
O3 N3 C3 C2 -13.0(5) . .
O4 N3 C3 C4 -10.5(5) . .
O3 N3 C3 C4 168.2(3) . .
C2 C3 C4 C5 1.2(5) . .
N3 C3 C4 C5 179.9(3) . .
C3 C4 C5 C6 -1.2(5) . .
C4 C5 C6 C1 -0.6(5) . .
C2 C1 C6 C5 2.6(5) . .
S1 C1 C6 C5 176.9(2) . .
